data_4329097
loop_
_publ_author_name
'Claudio Pettinari'
'Aurel T\(ab\(acaru'
'Ishtvan Boldog'
'Konstantin V. Domasevitch'
'Simona Galli'
'Norberto Masciocchi'

_publ_contact_author_address
;
      Dipartimento di Scienza e Alta Tecnologia,
      Universit\'a dell'Insubria,
      Via Valleggio 11, 22100 Como, Italy
;
_publ_contact_author_email simona.galli@uninsubria.it
_publ_contact_author_fax +39-031-2386630
_publ_contact_author_name 'Dr. Simona Galli'
_publ_contact_author_phone +39-031-2386627
_publ_section_title
;
 Novel Coordination Frameworks Incorporating the 4,4'-Bipyrazolyl Ditopic
 Ligand
;
_journal_name_full 'Inorganic Chemistry'
_journal_page_first 5235
_journal_page_last 5245
_journal_paper_doi 10.1021/ic3001416
_journal_volume 51
_journal_year 2012
_chemical_formula_moiety 'C8 H7 Cu1 N5'
_chemical_formula_structural 'Cu1 (C6 H4 N4) (C2 H3 N1)'
_chemical_formula_sum 'C8 H7 Cu N5'
_chemical_formula_weight 236.72
_chemical_name_systematic
;
catena-4,4'-bipyrazolato-cu(ii) acetonitrile solvate
;
_space_group_crystal_system orthorhombic
_space_group_IT_number 74
_symmetry_space_group_name_Hall '-I 2b 2'
_symmetry_space_group_name_H-M 'I m m a'
_cell_angle_alpha 90
_cell_angle_beta 90
_cell_angle_gamma 90
_cell_formula_units_Z 4
_cell_length_a 15.7895(13)
_cell_length_b 7.13275(55)
_cell_length_c 8.72068(60)
_cell_measurement_temperature 298
_cell_volume 982.15(13)
_computing_cell_refinement 'TOPAS, Bruker AXS 2005, Karlsruhe, Germany'
_computing_publication_material 'TOPAS, Bruker AXS 2005, Karlsruhe, Germany'
_computing_structure_refinement 'TOPAS, Bruker AXS 2005, Karlsruhe, Germany'
_computing_structure_solution 'TOPAS, Bruker AXS 2005, Karlsruhe, Germany'
_diffrn_ambient_temperature 298
_diffrn_detector_type 'Bruker Lynxeye linear PSD'
_diffrn_measurement_device_type 'Bruker AXS D8 Advance'
_diffrn_radiation_monochromator 'Ni filter'
_diffrn_source_target Cu
_diffrn_source_type 'sealed X-ray tube'
_exptl_crystal_density_diffrn 1.601
_exptl_crystal_F_000 476
_pd_char_colour brownish
_pd_char_particle_morphology plate-like
_pd_meas_2theta_range_inc 0.02
_pd_meas_2theta_range_max 105
_pd_meas_2theta_range_min 5
_pd_meas_number_of_points 5001
_pd_meas_scan_method step
_pd_proc_2theta_range_inc 0.02
_pd_proc_2theta_range_max 105
_pd_proc_2theta_range_min 10
_pd_proc_ls_background_function 'Chebychev polynomial'
_pd_proc_ls_profile_function 'fundamental parameters approach'
_pd_proc_ls_prof_R_factor 0.043
_pd_proc_ls_prof_wR_expected 0.004
_pd_proc_ls_prof_wR_factor 0.066
_pd_spec_mounting
;
packed powder pellet
;
_pd_spec_mount_mode reflection
_pd_spec_shape flat_sheet
_pd_spec_size_axial 15
_pd_spec_size_equat 10
_pd_spec_size_thick 0.1
_refine_ls_extinction_method none
_refine_ls_matrix_type fullcycle
_refine_ls_number_parameters 24
_refine_ls_number_restraints 0
_refine_ls_shift/su_max .01
_refine_ls_structure_factor_coef Inet
_refine_ls_weighting_details 'w = 1/[Y~i~]'
_refine_ls_weighting_scheme calc
_cod_data_source_file ic3001416_si_004.cif
_cod_data_source_block Compound5
_cod_depositor_comments
;
The following automatic conversions were performed:

'_refine_ls_weighting_scheme' value '1/[Y~i~]' was changed to 'calc'.
New tag '_refine_ls_weighting_details' was created. The value of the
new tag was set to 'w = 1/[Y~i~]'.

Automatic conversion script
Id: cif_fix_values 3143 2015-03-26 13:38:13Z robertas 
;
_cod_original_formula_sum 'C8 H7 Cu1 N5'
_cod_database_code 4329097

loop_
_symmetry_equiv_pos_as_xyz
'-x, -y, -z'
'-x, -y+1/2, z'
'-x, y, z'
'-x, y+1/2, -z'
'-x+1/2, -y, z+1/2'
'-x+1/2, -y+1/2, -z+1/2'
'-x+1/2, y, -z+1/2'
'-x+1/2, y+1/2, z+1/2'
'x, -y, -z'
'x, -y+1/2, z'
'x, y, z'
'x, y+1/2, -z'
'x+1/2, -y, z+1/2'
'x+1/2, -y+1/2, -z+1/2'
'x+1/2, y, -z+1/2'
'x+1/2, y+1/2, z+1/2'

loop_
_atom_site_label
_atom_site_type_symbol
_atom_site_symmetry_multiplicity
_atom_site_fract_x
_atom_site_fract_y
_atom_site_fract_z
_atom_site_occupancy
_atom_site_B_iso_or_equiv
Cu Cu 4 0 0 0 1 2.28(11)
C1 C 8 0.2891103 0.25 -0.2960485 1 4.28(11)
C2 C 16 0.3341437 0.4042551 -0.3379339 1 4.28(11)
H2 H 16 0.3176057 0.5309249 -0.322552 1 4.28(11)
N1 N 16 0.4070092 0.3453349 -0.4057059 1 4.28(11)
N2 N 4 0 0.25 0.2344674 1 4.28(11)
C3 C 4 0 0.25 0.3663379 1 4.28(11)
C4 C 4 0 0.25 0.5383428 1 4.28(11)
H3 H 8 0.05671543 0.25 0.5747066 0.5 5.28(11)
H4 H 16 -0.02835771 0.3587286 0.5747066 0.5 5.28(11)

loop_
_atom_type_symbol
_atom_type_description
_atom_type_scat_source
C C 'International Tables for Crystallography (Vol. IV)'
H H 'International Tables for Crystallography (Vol. IV)'
Cu Cu 'International Tables for Crystallography (Vol. IV)'
N N 'International Tables for Crystallography (Vol. IV)'
O O 'International Tables for Crystallography (Vol. IV)'

loop_
_diffrn_radiation_type
_diffrn_radiation_wavelength
CuK\a~1~ 1.54056
CuK\a~2~ 1.54439
